data_7026247
loop_
_publ_author_name
'Kuo, Yu-Ying'
'Haddow, Mairi F.'
'P\'erez-Redondo, Adri\'an'
'Owen, Gareth R.'

_publ_section_title
;
 Rhodium and iridium complexes containing
 diphenyl-2-(3-methyl)indolylphosphine: synthesis, structure and
 application in the catalytic transfer hydrogenation of ketones.
;
_journal_issue 27
_journal_name_full 'Dalton transactions (Cambridge, England : 2003)'
_journal_page_first 6239
_journal_page_last 6248
_journal_paper_doi 10.1039/c0dt00293c
_journal_volume 39
_journal_year 2010
_chemical_formula_moiety 'C29 H30 Cl Ir N P'
_chemical_formula_sum 'C29 H30 Cl Ir N P'
_chemical_formula_weight 651.16
_chemical_name_systematic
;
?
;
_space_group_IT_number 14
_symmetry_cell_setting monoclinic
_symmetry_space_group_name_Hall '-P 2ybc'
_symmetry_space_group_name_H-M 'P 1 21/c 1'
_atom_sites_solution_hydrogens geom
_atom_sites_solution_primary direct
_atom_sites_solution_secondary difmap
_audit_creation_method SHELXL-97
_cell_angle_alpha 90.00
_cell_angle_beta 105.5230(10)
_cell_angle_gamma 90.00
_cell_formula_units_Z 4
_cell_length_a 10.3316(3)
_cell_length_b 15.0241(5)
_cell_length_c 16.3586(5)
_cell_measurement_reflns_used 8993
_cell_measurement_temperature 100(2)
_cell_measurement_theta_max 27.54
_cell_measurement_theta_min 2.54
_cell_volume 2446.61(13)
_computing_cell_refinement 'Bruker Apex II'
_computing_data_collection 'Bruker Apex II'
_computing_data_reduction 'Bruker SAINT'
_computing_molecular_graphics 'Bruker ShelXTL'
_computing_publication_material 'Bruker ShelXTL'
_computing_structure_refinement 'SHELXL-97 (Sheldrick, 1997)'
_computing_structure_solution 'SHELXS-97 (Sheldrick, 1990)'
_diffrn_ambient_temperature 100(2)
_diffrn_measured_fraction_theta_full 0.996
_diffrn_measured_fraction_theta_max 0.996
_diffrn_measurement_device_type 'CCD area detector'
_diffrn_measurement_method 'phi and omega scans'
_diffrn_radiation_monochromator graphite
_diffrn_radiation_source 'fine-focus sealed tube'
_diffrn_radiation_type MoK\a
_diffrn_radiation_wavelength 0.71073
_diffrn_reflns_av_R_equivalents 0.0333
_diffrn_reflns_av_sigmaI/netI 0.0304
_diffrn_reflns_limit_h_max 11
_diffrn_reflns_limit_h_min -13
_diffrn_reflns_limit_k_max 19
_diffrn_reflns_limit_k_min -19
_diffrn_reflns_limit_l_max 20
_diffrn_reflns_limit_l_min -21
_diffrn_reflns_number 22523
_diffrn_reflns_theta_full 27.56
_diffrn_reflns_theta_max 27.56
_diffrn_reflns_theta_min 3.14
_exptl_absorpt_coefficient_mu 5.650
_exptl_absorpt_correction_T_max 0.138
_exptl_absorpt_correction_T_min 0.097
_exptl_absorpt_correction_type multi-scan
_exptl_absorpt_process_details 'SADABS V2008/1'
_exptl_crystal_colour yellow
_exptl_crystal_density_diffrn 1.768
_exptl_crystal_density_method 'not measured'
_exptl_crystal_description block
_exptl_crystal_F_000 1280
_exptl_crystal_size_max 0.40
_exptl_crystal_size_mid 0.39
_exptl_crystal_size_min 0.35
_refine_diff_density_max 0.638
_refine_diff_density_min -0.905
_refine_diff_density_rms 0.109
_refine_ls_extinction_method none
_refine_ls_goodness_of_fit_ref 1.063
_refine_ls_hydrogen_treatment constr
_refine_ls_matrix_type full
_refine_ls_number_parameters 299
_refine_ls_number_reflns 5635
_refine_ls_number_restraints 0
_refine_ls_restrained_S_all 1.063
_refine_ls_R_factor_all 0.0266
_refine_ls_R_factor_gt 0.0211
_refine_ls_shift/su_max 0.003
_refine_ls_shift/su_mean 0.000
_refine_ls_structure_factor_coef Fsqd
_refine_ls_weighting_details 'calc w=1/[\s^2^(Fo^2^)+(0.0153P)^2^+1.4969P] where P=(Fo^2^+2Fc^2^)/3'
_refine_ls_weighting_scheme calc
_refine_ls_wR_factor_gt 0.0432
_refine_ls_wR_factor_ref 0.0451
_reflns_number_gt 4926
_reflns_number_total 5635
_reflns_threshold_expression >2sigma(I)
_cod_data_source_file c0dt00293c.txt
_cod_data_source_block y080sad
_cod_original_sg_symbol_H-M P21/c
_cod_database_code 7026247

loop_
_symmetry_equiv_pos_as_xyz
'x, y, z'
'-x, y+1/2, -z+1/2'
'-x, -y, -z'
'x, -y-1/2, z-1/2'

loop_
_atom_site_label
_atom_site_type_symbol
_atom_site_fract_x
_atom_site_fract_y
_atom_site_fract_z
_atom_site_U_iso_or_equiv
_atom_site_adp_type
_atom_site_occupancy
_atom_site_symmetry_multiplicity
_atom_site_calc_flag
_atom_site_refinement_flags
Ir1 Ir 0.487812(11) 0.807639(7) 0.543784(7) 0.01306(4) Uani 1 1 d .
P1 P 0.28678(7) 0.78318(5) 0.57619(5) 0.01361(15) Uani 1 1 d .
Cl1 Cl 0.60769(7) 0.79925(5) 0.68872(5) 0.02147(15) Uani 1 1 d .
N1 N 0.3535(2) 0.91225(15) 0.70146(14) 0.0147(5) Uani 1 1 d .
H1 H 0.4336 0.9184 0.6929 0.018 Uiso 1 1 calc R
C1 C 0.2560(3) 0.85264(18) 0.65925(17) 0.0143(6) Uani 1 1 d .
C2 C 0.1428(3) 0.86220(19) 0.68789(18) 0.0173(6) Uani 1 1 d .
C3 C 0.1742(3) 0.92940(19) 0.75210(18) 0.0175(6) Uani 1 1 d .
C4 C 0.1015(3) 0.9691(2) 0.80436(19) 0.0230(7) Uani 1 1 d .
H4 H 0.0124 0.9506 0.8014 0.028 Uiso 1 1 calc R
C5 C 0.1622(3) 1.0351(2) 0.8595(2) 0.0268(7) Uani 1 1 d .
H5 H 0.1141 1.0621 0.8950 0.032 Uiso 1 1 calc R
C6 C 0.2932(3) 1.0636(2) 0.8648(2) 0.0256(7) Uani 1 1 d .
H6 H 0.3322 1.1090 0.9041 0.031 Uiso 1 1 calc R
C7 C 0.3669(3) 1.02730(19) 0.81401(19) 0.0223(7) Uani 1 1 d .
H7 H 0.4552 1.0473 0.8168 0.027 Uiso 1 1 calc R
C8 C 0.3058(3) 0.95998(19) 0.75848(18) 0.0168(6) Uani 1 1 d .
C9 C 0.0111(3) 0.8150(2) 0.6579(2) 0.0263(7) Uani 1 1 d .
H9A H 0.0060 0.7857 0.6036 0.039 Uiso 1 1 calc R
H9B H -0.0623 0.8581 0.6506 0.039 Uiso 1 1 calc R
H9C H 0.0034 0.7703 0.7000 0.039 Uiso 1 1 calc R
C10 C 0.2731(3) 0.66875(18) 0.61027(18) 0.0154(6) Uani 1 1 d .
C11 C 0.2953(3) 0.59908(19) 0.55904(19) 0.0183(6) Uani 1 1 d .
H11 H 0.3183 0.6121 0.5078 0.022 Uiso 1 1 calc R
C12 C 0.2843(3) 0.5114(2) 0.5820(2) 0.0220(7) Uani 1 1 d .
H12 H 0.2988 0.4646 0.5464 0.026 Uiso 1 1 calc R
C13 C 0.2522(3) 0.4919(2) 0.6569(2) 0.0220(7) Uani 1 1 d .
H13 H 0.2446 0.4317 0.6728 0.026 Uiso 1 1 calc R
C14 C 0.2312(3) 0.5603(2) 0.70865(19) 0.0209(6) Uani 1 1 d .
H14 H 0.2092 0.5468 0.7601 0.025 Uiso 1 1 calc R
C15 C 0.2421(3) 0.64811(19) 0.68601(19) 0.0178(6) Uani 1 1 d .
H15 H 0.2284 0.6946 0.7222 0.021 Uiso 1 1 calc R
C16 C 0.1355(3) 0.80264(18) 0.48929(17) 0.0135(5) Uani 1 1 d .
C17 C 0.0974(3) 0.8910(2) 0.47001(19) 0.0198(6) Uani 1 1 d .
H17 H 0.1451 0.9375 0.5047 0.024 Uiso 1 1 calc R
C18 C -0.0090(3) 0.9115(2) 0.40101(19) 0.0218(6) Uani 1 1 d .
H18 H -0.0341 0.9719 0.3885 0.026 Uiso 1 1 calc R
C19 C -0.0792(3) 0.8441(2) 0.3500(2) 0.0223(7) Uani 1 1 d .
H19 H -0.1520 0.8580 0.3024 0.027 Uiso 1 1 calc R
C20 C -0.0426(3) 0.7561(2) 0.36901(19) 0.0212(6) Uani 1 1 d .
H20 H -0.0910 0.7098 0.3345 0.025 Uiso 1 1 calc R
C21 C 0.0642(3) 0.7353(2) 0.43807(19) 0.0191(6) Uani 1 1 d .
H21 H 0.0887 0.6749 0.4505 0.023 Uiso 1 1 calc R
C22 C 0.6771(3) 0.78265(19) 0.50917(19) 0.0163(6) Uani 1 1 d .
H22 H 0.7486 0.7529 0.5544 0.020 Uiso 1 1 calc R
C23 C 0.6643(3) 0.87389(19) 0.52090(19) 0.0170(6) Uani 1 1 d .
H23 H 0.7285 0.8982 0.5732 0.020 Uiso 1 1 calc R
C24 C 0.6225(3) 0.94008(19) 0.44917(19) 0.0201(6) Uani 1 1 d .
H24A H 0.6959 0.9460 0.4211 0.024 Uiso 1 1 calc R
H24B H 0.6093 0.9989 0.4729 0.024 Uiso 1 1 calc R
C25 C 0.4939(3) 0.9139(2) 0.38296(19) 0.0206(6) Uani 1 1 d .
H25A H 0.5177 0.8820 0.3361 0.025 Uiso 1 1 calc R
H25B H 0.4445 0.9686 0.3591 0.025 Uiso 1 1 calc R
C26 C 0.4017(3) 0.85472(19) 0.41879(18) 0.0168(6) Uani 1 1 d .
H26 H 0.3091 0.8793 0.4100 0.020 Uiso 1 1 calc R
C27 C 0.4064(3) 0.76084(19) 0.41939(18) 0.0172(6) Uani 1 1 d .
H27 H 0.3165 0.7320 0.4103 0.021 Uiso 1 1 calc R
C28 C 0.5071(3) 0.70484(19) 0.3904(2) 0.0223(7) Uani 1 1 d .
H28A H 0.4819 0.7033 0.3276 0.027 Uiso 1 1 calc R
H28B H 0.5038 0.6431 0.4109 0.027 Uiso 1 1 calc R
C29 C 0.6512(3) 0.7402(2) 0.4226(2) 0.0224(7) Uani 1 1 d .
H29A H 0.7151 0.6905 0.4253 0.027 Uiso 1 1 calc R
H29B H 0.6677 0.7846 0.3818 0.027 Uiso 1 1 calc R

loop_
_atom_site_aniso_label
_atom_site_aniso_U_11
_atom_site_aniso_U_22
_atom_site_aniso_U_33
_atom_site_aniso_U_23
_atom_site_aniso_U_13
_atom_site_aniso_U_12
Ir1 0.01310(6) 0.01251(5) 0.01341(6) -0.00079(4) 0.00326(4) -0.00022(4)
P1 0.0138(4) 0.0131(3) 0.0135(4) 0.0005(3) 0.0028(3) 0.0004(3)
Cl1 0.0181(4) 0.0294(4) 0.0154(4) -0.0005(3) 0.0019(3) 0.0049(3)
N1 0.0131(12) 0.0152(12) 0.0162(12) -0.0016(9) 0.0046(10) -0.0024(9)
C1 0.0158(14) 0.0121(13) 0.0137(14) 0.0015(10) 0.0019(12) 0.0022(11)
C2 0.0169(15) 0.0198(14) 0.0144(15) 0.0005(11) 0.0029(12) 0.0017(12)
C3 0.0200(15) 0.0168(14) 0.0150(15) 0.0047(11) 0.0032(12) 0.0047(12)
C4 0.0239(17) 0.0240(16) 0.0231(17) 0.0040(13) 0.0099(14) 0.0066(13)
C5 0.037(2) 0.0258(17) 0.0203(17) 0.0015(13) 0.0121(15) 0.0115(15)
C6 0.0370(19) 0.0194(16) 0.0190(16) -0.0031(12) 0.0051(14) 0.0043(14)
C7 0.0262(17) 0.0142(14) 0.0241(17) 0.0001(12) 0.0028(14) 0.0030(12)
C8 0.0194(15) 0.0164(14) 0.0144(14) 0.0043(11) 0.0041(12) 0.0050(12)
C9 0.0174(16) 0.0338(18) 0.0277(18) -0.0043(14) 0.0062(14) -0.0037(14)
C10 0.0127(14) 0.0154(14) 0.0153(15) 0.0016(11) -0.0010(12) -0.0017(11)
C11 0.0203(16) 0.0161(14) 0.0182(15) 0.0032(11) 0.0049(13) 0.0018(12)
C12 0.0229(17) 0.0159(14) 0.0255(17) -0.0001(12) 0.0034(14) 0.0009(12)
C13 0.0229(16) 0.0141(14) 0.0273(17) 0.0031(12) 0.0036(14) -0.0031(12)
C14 0.0192(16) 0.0250(16) 0.0166(15) 0.0050(12) 0.0011(13) -0.0055(12)
C15 0.0152(15) 0.0191(15) 0.0179(15) -0.0011(11) 0.0023(12) -0.0026(12)
C16 0.0096(13) 0.0181(14) 0.0133(14) -0.0001(11) 0.0038(11) -0.0013(11)
C17 0.0176(15) 0.0187(15) 0.0233(16) 0.0011(12) 0.0059(13) -0.0001(12)
C18 0.0209(16) 0.0203(15) 0.0244(17) 0.0055(12) 0.0061(13) 0.0042(13)
C19 0.0176(16) 0.0317(17) 0.0160(15) 0.0048(13) 0.0017(13) 0.0032(13)
C20 0.0169(15) 0.0261(16) 0.0195(16) -0.0051(12) 0.0029(13) -0.0029(12)
C21 0.0171(15) 0.0201(15) 0.0203(16) 0.0016(12) 0.0055(13) 0.0016(12)
C22 0.0101(14) 0.0172(14) 0.0227(16) 0.0004(11) 0.0062(12) -0.0012(11)
C23 0.0103(14) 0.0179(14) 0.0222(16) -0.0019(12) 0.0031(12) -0.0031(11)
C24 0.0216(16) 0.0166(15) 0.0233(16) 0.0021(12) 0.0079(13) -0.0012(12)
C25 0.0203(16) 0.0209(15) 0.0200(16) 0.0056(12) 0.0042(13) -0.0034(13)
C26 0.0127(14) 0.0221(15) 0.0132(14) 0.0023(11) -0.0007(12) 0.0001(12)
C27 0.0162(15) 0.0218(15) 0.0145(15) -0.0046(11) 0.0056(12) -0.0062(12)
C28 0.0255(17) 0.0214(16) 0.0220(16) -0.0076(12) 0.0099(14) -0.0070(13)
C29 0.0240(17) 0.0191(15) 0.0273(17) -0.0041(13) 0.0126(14) -0.0012(13)

loop_
_atom_type_symbol
_atom_type_description
_atom_type_scat_dispersion_real
_atom_type_scat_dispersion_imag
_atom_type_scat_source
C C 0.0033 0.0016 'International Tables Vol C Tables 4.2.6.8 and 6.1.1.4'
H H 0.0000 0.0000 'International Tables Vol C Tables 4.2.6.8 and 6.1.1.4'
N N 0.0061 0.0033 'International Tables Vol C Tables 4.2.6.8 and 6.1.1.4'
P P 0.1023 0.0942 'International Tables Vol C Tables 4.2.6.8 and 6.1.1.4'
Cl Cl 0.1484 0.1585 'International Tables Vol C Tables 4.2.6.8 and 6.1.1.4'
Ir Ir -1.4442 7.9887 'International Tables Vol C Tables 4.2.6.8 and 6.1.1.4'

loop_
_geom_angle_atom_site_label_1
_geom_angle_atom_site_label_2
_geom_angle_atom_site_label_3
_geom_angle
C27 Ir1 C26 39.02(11)
C27 Ir1 C23 96.99(11)
C26 Ir1 C23 80.66(11)
C27 Ir1 C22 81.22(11)
C26 Ir1 C22 88.93(11)
C23 Ir1 C22 36.93(10)
C27 Ir1 P1 91.01(8)
C26 Ir1 P1 95.95(8)
C23 Ir1 P1 162.08(8)
C22 Ir1 P1 160.98(7)
C27 Ir1 Cl1 156.61(8)
C26 Ir1 Cl1 162.87(8)
C23 Ir1 Cl1 87.65(8)
C22 Ir1 Cl1 89.19(8)
P1 Ir1 Cl1 91.33(3)
C1 P1 C10 105.70(13)
C1 P1 C16 101.87(13)
C10 P1 C16 105.51(13)
C1 P1 Ir1 115.54(10)
C10 P1 Ir1 111.63(9)
C16 P1 Ir1 115.46(9)
Ir1 Cl1 H1 78.8
C8 N1 C1 109.4(2)
C8 N1 H1 125.3
C1 N1 H1 125.3
C2 C1 N1 109.4(2)
C2 C1 P1 130.7(2)
N1 C1 P1 119.8(2)
C1 C2 C3 106.1(3)
C1 C2 C9 128.3(3)
C3 C2 C9 125.6(3)
C8 C3 C4 118.4(3)
C8 C3 C2 107.9(2)
C4 C3 C2 133.6(3)
C5 C4 C3 118.6(3)
C5 C4 H4 120.7
C3 C4 H4 120.7
C4 C5 C6 121.7(3)
C4 C5 H5 119.2
C6 C5 H5 119.2
C7 C6 C5 121.5(3)
C7 C6 H6 119.3
C5 C6 H6 119.3
C6 C7 C8 116.9(3)
C6 C7 H7 121.5
C8 C7 H7 121.5
N1 C8 C7 129.9(3)
N1 C8 C3 107.1(3)
C7 C8 C3 122.9(3)
C2 C9 H9A 109.5
C2 C9 H9B 109.5
H9A C9 H9B 109.5
C2 C9 H9C 109.5
H9A C9 H9C 109.5
H9B C9 H9C 109.5
C15 C10 C11 118.7(3)
C15 C10 P1 122.4(2)
C11 C10 P1 118.9(2)
C12 C11 C10 120.8(3)
C12 C11 H11 119.6
C10 C11 H11 119.6
C11 C12 C13 120.0(3)
C11 C12 H12 120.0
C13 C12 H12 120.0
C12 C13 C14 119.8(3)
C12 C13 H13 120.1
C14 C13 H13 120.1
C15 C14 C13 120.5(3)
C15 C14 H14 119.8
C13 C14 H14 119.8
C14 C15 C10 120.3(3)
C14 C15 H15 119.9
C10 C15 H15 119.9
C21 C16 C17 118.9(3)
C21 C16 P1 123.7(2)
C17 C16 P1 117.2(2)
C18 C17 C16 120.7(3)
C18 C17 H17 119.6
C16 C17 H17 119.6
C17 C18 C19 120.0(3)
C17 C18 H18 120.0
C19 C18 H18 120.0
C20 C19 C18 119.6(3)
C20 C19 H19 120.2
C18 C19 H19 120.2
C19 C20 C21 120.5(3)
C19 C20 H20 119.8
C21 C20 H20 119.8
C20 C21 C16 120.3(3)
C20 C21 H21 119.8
C16 C21 H21 119.8
C23 C22 C29 123.0(3)
C23 C22 Ir1 71.03(15)
C29 C22 Ir1 111.43(19)
C23 C22 H22 114.6
C29 C22 H22 114.6
Ir1 C22 H22 114.6
C22 C23 C24 123.9(3)
C22 C23 Ir1 72.04(16)
C24 C23 Ir1 110.65(18)
C22 C23 H23 114.2
C24 C23 H23 114.2
Ir1 C23 H23 114.2
C23 C24 C25 113.3(2)
C23 C24 H24A 108.9
C25 C24 H24A 108.9
C23 C24 H24B 108.9
C25 C24 H24B 108.9
H24A C24 H24B 107.7
C24 C25 C26 113.0(2)
C24 C25 H25A 109.0
C26 C25 H25A 109.0
C24 C25 H25B 109.0
C26 C25 H25B 109.0
H25A C25 H25B 107.8
C27 C26 C25 124.0(3)
C27 C26 Ir1 69.83(16)
C25 C26 Ir1 114.83(19)
C27 C26 H26 113.6
C25 C26 H26 113.6
Ir1 C26 H26 113.6
C26 C27 C28 125.5(3)
C26 C27 Ir1 71.14(16)
C28 C27 Ir1 111.1(2)
C26 C27 H27 113.8
C28 C27 H27 113.8
Ir1 C27 H27 113.8
C27 C28 C29 112.7(2)
C27 C28 H28A 109.1
C29 C28 H28A 109.1
C27 C28 H28B 109.1
C29 C28 H28B 109.1
H28A C28 H28B 107.8
C22 C29 C28 112.3(2)
C22 C29 H29A 109.1
C28 C29 H29A 109.1
C22 C29 H29B 109.1
C28 C29 H29B 109.1
H29A C29 H29B 107.9

loop_
_geom_bond_atom_site_label_1
_geom_bond_atom_site_label_2
_geom_bond_distance
Ir1 C27 2.104(3)
Ir1 C26 2.121(3)
Ir1 C23 2.196(3)
Ir1 C22 2.209(3)
Ir1 P1 2.3064(7)
Ir1 Cl1 2.3664(7)
P1 C1 1.808(3)
P1 C10 1.824(3)
P1 C16 1.833(3)
Cl1 H1 2.5521
N1 C8 1.369(3)
N1 C1 1.386(3)
N1 H1 0.8800
C1 C2 1.378(4)
C2 C3 1.430(4)
C2 C9 1.496(4)
C3 C8 1.413(4)
C3 C4 1.413(4)
C4 C5 1.374(4)
C4 H4 0.9500
C5 C6 1.400(5)
C5 H5 0.9500
C6 C7 1.381(4)
C6 H6 0.9500
C7 C8 1.393(4)
C7 H7 0.9500
C9 H9A 0.9800
C9 H9B 0.9800
C9 H9C 0.9800
C10 C15 1.395(4)
C10 C11 1.398(4)
C11 C12 1.383(4)
C11 H11 0.9500
C12 C13 1.384(4)
C12 H12 0.9500
C13 C14 1.385(4)
C13 H13 0.9500
C14 C15 1.383(4)
C14 H14 0.9500
C15 H15 0.9500
C16 C21 1.392(4)
C16 C17 1.396(4)
C17 C18 1.383(4)
C17 H17 0.9500
C18 C19 1.388(4)
C18 H18 0.9500
C19 C20 1.387(4)
C19 H19 0.9500
C20 C21 1.387(4)
C20 H20 0.9500
C21 H21 0.9500
C22 C23 1.395(4)
C22 C29 1.510(4)
C22 H22 1.0000
C23 C24 1.510(4)
C23 H23 1.0000
C24 C25 1.524(4)
C24 H24A 0.9900
C24 H24B 0.9900
C25 C26 1.530(4)
C25 H25A 0.9900
C25 H25B 0.9900
C26 C27 1.411(4)
C26 H26 1.0000
C27 C28 1.510(4)
C27 H27 1.0000
C28 C29 1.535(4)
C28 H28A 0.9900
C28 H28B 0.9900
C29 H29A 0.9900
C29 H29B 0.9900

loop_
_geom_torsion_atom_site_label_1
_geom_torsion_atom_site_label_2
_geom_torsion_atom_site_label_3
_geom_torsion_atom_site_label_4
_geom_torsion
C27 Ir1 P1 C1 -153.48(13)
C26 Ir1 P1 C1 -114.68(13)
C23 Ir1 P1 C1 -36.7(3)
C22 Ir1 P1 C1 141.2(3)
Cl1 Ir1 P1 C1 49.80(10)
C27 Ir1 P1 C10 85.71(13)
C26 Ir1 P1 C10 124.51(13)
C23 Ir1 P1 C10 -157.5(3)
C22 Ir1 P1 C10 20.4(3)
Cl1 Ir1 P1 C10 -71.01(10)
C27 Ir1 P1 C16 -34.78(13)
C26 Ir1 P1 C16 4.01(13)
C23 Ir1 P1 C16 82.0(3)
C22 Ir1 P1 C16 -100.1(3)
Cl1 Ir1 P1 C16 168.49(10)
C27 Ir1 Cl1 H1 -149.8
C26 Ir1 Cl1 H1 61.2
C23 Ir1 Cl1 H1 108.0
C22 Ir1 Cl1 H1 144.9
P1 Ir1 Cl1 H1 -54.1
C8 N1 C1 C2 0.9(3)
C8 N1 C1 P1 177.30(19)
C10 P1 C1 C2 -63.7(3)
C16 P1 C1 C2 46.4(3)
Ir1 P1 C1 C2 172.4(2)
C10 P1 C1 N1 120.8(2)
C16 P1 C1 N1 -129.2(2)
Ir1 P1 C1 N1 -3.2(2)
N1 C1 C2 C3 -1.4(3)
P1 C1 C2 C3 -177.3(2)
N1 C1 C2 C9 177.0(3)
P1 C1 C2 C9 1.1(5)
C1 C2 C3 C8 1.5(3)
C9 C2 C3 C8 -177.1(3)
C1 C2 C3 C4 179.5(3)
C9 C2 C3 C4 1.0(5)
C8 C3 C4 C5 -0.5(4)
C2 C3 C4 C5 -178.4(3)
C3 C4 C5 C6 0.2(5)
C4 C5 C6 C7 0.7(5)
C5 C6 C7 C8 -1.1(4)
C1 N1 C8 C7 -179.3(3)
C1 N1 C8 C3 0.1(3)
C6 C7 C8 N1 -180.0(3)
C6 C7 C8 C3 0.7(4)
C4 C3 C8 N1 -179.4(2)
C2 C3 C8 N1 -1.0(3)
C4 C3 C8 C7 0.1(4)
C2 C3 C8 C7 178.5(3)
C1 P1 C10 C15 1.0(3)
C16 P1 C10 C15 -106.4(2)
Ir1 P1 C10 C15 127.4(2)
C1 P1 C10 C11 -178.5(2)
C16 P1 C10 C11 74.0(3)
Ir1 P1 C10 C11 -52.1(3)
C15 C10 C11 C12 1.2(4)
P1 C10 C11 C12 -179.2(2)
C10 C11 C12 C13 -0.6(5)
C11 C12 C13 C14 0.0(5)
C12 C13 C14 C15 0.0(5)
C13 C14 C15 C10 0.6(4)
C11 C10 C15 C14 -1.2(4)
P1 C10 C15 C14 179.2(2)
C1 P1 C16 C21 -136.1(2)
C10 P1 C16 C21 -25.9(3)
Ir1 P1 C16 C21 97.9(2)
C1 P1 C16 C17 49.2(2)
C10 P1 C16 C17 159.4(2)
Ir1 P1 C16 C17 -76.8(2)
C21 C16 C17 C18 -0.3(4)
P1 C16 C17 C18 174.7(2)
C16 C17 C18 C19 0.0(4)
C17 C18 C19 C20 0.4(4)
C18 C19 C20 C21 -0.5(4)
C19 C20 C21 C16 0.2(4)
C17 C16 C21 C20 0.2(4)
P1 C16 C21 C20 -174.4(2)
C27 Ir1 C22 C23 114.24(19)
C26 Ir1 C22 C23 75.80(19)
P1 Ir1 C22 C23 -178.92(19)
Cl1 Ir1 C22 C23 -87.17(17)
C27 Ir1 C22 C29 -4.7(2)
C26 Ir1 C22 C29 -43.1(2)
C23 Ir1 C22 C29 -118.9(3)
P1 Ir1 C22 C29 62.2(4)
Cl1 Ir1 C22 C29 153.9(2)
C29 C22 C23 C24 0.5(4)
Ir1 C22 C23 C24 -103.2(3)
C29 C22 C23 Ir1 103.7(3)
C27 Ir1 C23 C22 -65.22(19)
C26 Ir1 C23 C22 -100.79(19)
P1 Ir1 C23 C22 178.9(2)
Cl1 Ir1 C23 C22 91.77(17)
C27 Ir1 C23 C24 55.1(2)
C26 Ir1 C23 C24 19.5(2)
C22 Ir1 C23 C24 120.3(3)
P1 Ir1 C23 C24 -60.8(4)
Cl1 Ir1 C23 C24 -147.92(19)
C22 C23 C24 C25 51.4(4)
Ir1 C23 C24 C25 -30.4(3)
C23 C24 C25 C26 26.3(4)
C24 C25 C26 C27 -90.9(3)
C24 C25 C26 Ir1 -9.3(3)
C23 Ir1 C26 C27 113.51(18)
C22 Ir1 C26 C27 77.33(17)
P1 Ir1 C26 C27 -84.25(16)
Cl1 Ir1 C26 C27 161.1(2)
C27 Ir1 C26 C25 -119.2(3)
C23 Ir1 C26 C25 -5.7(2)
C22 Ir1 C26 C25 -41.8(2)
P1 Ir1 C26 C25 156.6(2)
Cl1 Ir1 C26 C25 41.9(4)
C25 C26 C27 C28 4.1(5)
Ir1 C26 C27 C28 -102.9(3)
C25 C26 C27 Ir1 107.0(3)
C23 Ir1 C27 C26 -65.73(17)
C22 Ir1 C27 C26 -99.23(17)
P1 Ir1 C27 C26 98.20(15)
Cl1 Ir1 C27 C26 -166.08(15)
C26 Ir1 C27 C28 121.7(3)
C23 Ir1 C27 C28 56.0(2)
C22 Ir1 C27 C28 22.5(2)
P1 Ir1 C27 C28 -140.10(19)
Cl1 Ir1 C27 C28 -44.4(3)
C26 C27 C28 C29 44.2(4)
Ir1 C27 C28 C29 -37.2(3)
C23 C22 C29 C28 -94.6(3)
Ir1 C22 C29 C28 -13.9(3)
C27 C28 C29 C22 33.4(4)
